data_7101615
loop_
_publ_author_name
'Chen, Chun-Long'
'Beatty, Alicia M'

_publ_section_title
;
 From crystal engineering to cluster engineering: How to transform
 cadmium chloride from 2-D to 0-D.
;
_journal_issue 1
_journal_name_full 'Chemical communications (Cambridge, England)'
_journal_page_first 76
_journal_page_last 78
_journal_paper_doi 10.1039/b613761j
_journal_year 2007
_chemical_formula_sum 'C14 H16 Cd Cl4 N2'
_chemical_formula_weight 466.49
_chemical_name_systematic
;
?
;
_space_group_IT_number 14
_symmetry_cell_setting monoclinic
_symmetry_space_group_name_Hall '-P 2ybc'
_symmetry_space_group_name_H-M 'P 1 21/c 1'
_atom_sites_solution_hydrogens geom
_atom_sites_solution_primary direct
_atom_sites_solution_secondary difmap
_audit_creation_method SHELXL-97
_cell_angle_alpha 90.00
_cell_angle_beta 97.423(3)
_cell_angle_gamma 90.00
_cell_formula_units_Z 2
_cell_length_a 17.079(3)
_cell_length_b 7.3585(15)
_cell_length_c 7.2742(14)
_cell_measurement_reflns_used 2286
_cell_measurement_temperature 300(2)
_cell_measurement_theta_max 24.854
_cell_measurement_theta_min 3.609
_cell_volume 906.5(3)
_computing_cell_refinement SMART
_computing_data_collection 'SMART (Bruker,1998)'
_computing_data_reduction 'SAINT (Bruker, 1999)'
_computing_molecular_graphics 'SHELXTL (Bruker, 1998)'
_computing_publication_material SHELXTL
_computing_structure_refinement 'SHELXL-97 (Sheldrick, 1997)'
_computing_structure_solution 'SHELXS-97 (Sheldrick, 1990)'
_diffrn_ambient_temperature 300(2)
_diffrn_measured_fraction_theta_full 0.998
_diffrn_measured_fraction_theta_max 0.998
_diffrn_measurement_device_type 'CCD area detector'
_diffrn_measurement_method 'phi and omega scans'
_diffrn_radiation_monochromator graphite
_diffrn_radiation_source 'fine-focus sealed tube'
_diffrn_radiation_type MoK\a
_diffrn_radiation_wavelength 0.71073
_diffrn_reflns_av_R_equivalents 0.0342
_diffrn_reflns_av_sigmaI/netI 0.0293
_diffrn_reflns_limit_h_max 20
_diffrn_reflns_limit_h_min -20
_diffrn_reflns_limit_k_max 8
_diffrn_reflns_limit_k_min -8
_diffrn_reflns_limit_l_max 8
_diffrn_reflns_limit_l_min -8
_diffrn_reflns_number 6414
_diffrn_reflns_theta_full 25.03
_diffrn_reflns_theta_max 25.03
_diffrn_reflns_theta_min 1.20
_exptl_absorpt_coefficient_mu 1.788
_exptl_absorpt_correction_T_max 0.9319
_exptl_absorpt_correction_T_min 0.7163
_exptl_absorpt_correction_type none
_exptl_absorpt_process_details '(SADABS; Sheldrick, 1996)'
_exptl_crystal_colour 'pale yellow'
_exptl_crystal_density_diffrn 1.709
_exptl_crystal_density_method 'not measured'
_exptl_crystal_description plate
_exptl_crystal_F_000 460
_exptl_crystal_size_max 0.20
_exptl_crystal_size_mid 0.13
_exptl_crystal_size_min 0.04
_refine_diff_density_max 0.942
_refine_diff_density_min -0.683
_refine_diff_density_rms 0.245
_refine_ls_extinction_method none
_refine_ls_goodness_of_fit_ref 1.195
_refine_ls_hydrogen_treatment none
_refine_ls_matrix_type full
_refine_ls_number_parameters 97
_refine_ls_number_reflns 1609
_refine_ls_number_restraints 0
_refine_ls_restrained_S_all 1.195
_refine_ls_R_factor_all 0.0449
_refine_ls_R_factor_gt 0.0296
_refine_ls_shift/su_max 0.000
_refine_ls_shift/su_mean 0.000
_refine_ls_structure_factor_coef Fsqd
_refine_ls_weighting_details 'calc w=1/[\s^2^(Fo^2^)+(0.0625P)^2^+0.0000P] where P=(Fo^2^+2Fc^2^)/3'
_refine_ls_weighting_scheme calc
_refine_ls_wR_factor_gt 0.0805
_refine_ls_wR_factor_ref 0.1047
_reflns_number_gt 1339
_reflns_number_total 1609
_reflns_threshold_expression >2sigma(I)
_cod_data_source_file b613761j.txt
_cod_data_source_block complex2
_cod_depositor_comments
;
The following automatic conversions were performed:
'_symmetry_cell_setting' value 'Monoclinic' changed to 'monoclinic'
according to '/home/saulius/struct/CIF-dictionaries/cif_core.dic'
dictionary named 'cif_core.dic' version 2.4.1 from 2010-06-29.

Automatic conversion script
Id: cif_fix_enum 1527 2010-12-29 10:47:43Z saulius 
;
_cod_original_sg_symbol_H-M P2(1)/c
_cod_database_code 7101615

loop_
_symmetry_equiv_pos_as_xyz
'x, y, z'
'-x, y+1/2, -z+1/2'
'-x, -y, -z'
'x, -y-1/2, z-1/2'

loop_
_atom_site_label
_atom_site_type_symbol
_atom_site_fract_x
_atom_site_fract_y
_atom_site_fract_z
_atom_site_U_iso_or_equiv
_atom_site_adp_type
_atom_site_occupancy
_atom_site_symmetry_multiplicity
_atom_site_calc_flag
_atom_site_refinement_flags
Cd1 Cd 0.5000 0.0000 0.0000 0.02713(19) Uani 1 2 d S
Cl1 Cl 0.35177(7) 0.05057(18) -0.02820(18) 0.0410(3) Uani 1 1 d .
Cl2 Cl 0.52212(7) 0.29778(16) -0.19450(15) 0.0374(3) Uani 1 1 d .
N1 N 0.6482(3) 0.5271(5) 0.0886(7) 0.0433(11) Uani 1 1 d .
H1A H 0.6191 0.4511 0.0128 0.065 Uiso 1 1 calc R
H1B H 0.6336 0.6410 0.0607 0.065 Uiso 1 1 calc R
H1C H 0.6411 0.5033 0.2052 0.065 Uiso 1 1 calc R
C1 C 0.7314(3) 0.5039(6) 0.0673(7) 0.0360(11) Uani 1 1 d .
C2 C 0.7526(3) 0.3828(7) -0.0595(7) 0.0461(13) Uani 1 1 d .
H2B H 0.7144 0.3106 -0.1269 0.055 Uiso 1 1 calc R
C3 C 0.8303(3) 0.3676(9) -0.0876(8) 0.0569(15) Uani 1 1 d .
H3A H 0.8442 0.2854 -0.1749 0.068 Uiso 1 1 calc R
C4 C 0.8877(4) 0.4720(8) 0.0111(10) 0.0557(16) Uani 1 1 d .
C5 C 0.8646(3) 0.5944(9) 0.1430(8) 0.0587(15) Uani 1 1 d .
H5A H 0.9025 0.6665 0.2116 0.070 Uiso 1 1 calc R
C6 C 0.7865(3) 0.6087(8) 0.1715(7) 0.0498(13) Uani 1 1 d .
H6A H 0.7715 0.6883 0.2600 0.060 Uiso 1 1 calc R
C7 C 0.9704(4) 0.4540(11) -0.0316(11) 0.0705(19) Uani 1 1 d .
H7A H 0.9792 0.3633 -0.1156 0.085 Uiso 1 1 calc R

loop_
_atom_site_aniso_label
_atom_site_aniso_U_11
_atom_site_aniso_U_22
_atom_site_aniso_U_33
_atom_site_aniso_U_23
_atom_site_aniso_U_13
_atom_site_aniso_U_12
Cd1 0.0273(3) 0.0274(3) 0.0275(3) -0.00040(17) 0.00668(19) 0.00049(17)
Cl1 0.0293(6) 0.0443(7) 0.0491(7) 0.0010(5) 0.0046(5) 0.0025(5)
Cl2 0.0427(7) 0.0352(6) 0.0345(6) 0.0102(5) 0.0060(5) -0.0019(5)
N1 0.029(2) 0.041(2) 0.061(3) 0.0031(19) 0.009(2) 0.0041(17)
C1 0.027(2) 0.041(3) 0.041(3) 0.008(2) 0.009(2) 0.002(2)
C2 0.037(3) 0.050(3) 0.052(3) -0.008(3) 0.010(2) 0.000(2)
C3 0.046(3) 0.064(4) 0.065(4) -0.012(3) 0.024(3) -0.001(3)
C4 0.042(3) 0.057(4) 0.071(4) 0.009(3) 0.018(3) 0.009(3)
C5 0.035(3) 0.061(4) 0.079(4) -0.008(3) 0.003(3) -0.008(3)
C6 0.035(3) 0.058(4) 0.057(3) -0.013(3) 0.007(2) 0.000(3)
C7 0.050(4) 0.074(5) 0.091(5) -0.011(4) 0.022(4) -0.005(3)

loop_
_atom_type_symbol
_atom_type_description
_atom_type_scat_dispersion_real
_atom_type_scat_dispersion_imag
_atom_type_scat_source
C C 0.0033 0.0016 'International Tables Vol C Tables 4.2.6.8 and 6.1.1.4'
H H 0.0000 0.0000 'International Tables Vol C Tables 4.2.6.8 and 6.1.1.4'
N N 0.0061 0.0033 'International Tables Vol C Tables 4.2.6.8 and 6.1.1.4'
Cl Cl 0.1484 0.1585 'International Tables Vol C Tables 4.2.6.8 and 6.1.1.4'
Cd Cd -0.8075 1.2024 'International Tables Vol C Tables 4.2.6.8 and 6.1.1.4'

loop_
_geom_angle_atom_site_label_1
_geom_angle_atom_site_label_2
_geom_angle_atom_site_label_3
_geom_angle
_geom_angle_site_symmetry_1
_geom_angle_site_symmetry_3
Cl1 Cd1 Cl1 180.00(6) 3_655 .
Cl1 Cd1 Cl2 88.97(4) 3_655 4_566
Cl1 Cd1 Cl2 91.03(4) . 4_566
Cl1 Cd1 Cl2 91.03(4) 3_655 2_644
Cl1 Cd1 Cl2 88.97(4) . 2_644
Cl2 Cd1 Cl2 180.00(5) 4_566 2_644
Cl1 Cd1 Cl2 87.43(4) 3_655 .
Cl1 Cd1 Cl2 92.57(4) . .
Cl2 Cd1 Cl2 88.221(18) 4_566 .
Cl2 Cd1 Cl2 91.779(18) 2_644 .
Cl1 Cd1 Cl2 92.57(4) 3_655 3_655
Cl1 Cd1 Cl2 87.43(4) . 3_655
Cl2 Cd1 Cl2 91.779(18) 4_566 3_655
Cl2 Cd1 Cl2 88.221(18) 2_644 3_655
Cl2 Cd1 Cl2 180.00(6) . 3_655
Cd1 Cl2 Cd1 152.86(5) 2_654 .
C1 N1 H1A 109.5 . .
C1 N1 H1B 109.5 . .
H1A N1 H1B 109.5 . .
C1 N1 H1C 109.5 . .
H1A N1 H1C 109.5 . .
H1B N1 H1C 109.5 . .
C2 C1 C6 121.3(5) . .
C2 C1 N1 119.7(5) . .
C6 C1 N1 119.0(4) . .
C1 C2 C3 120.0(5) . .
C1 C2 H2B 120.0 . .
C3 C2 H2B 120.0 . .
C2 C3 C4 121.0(5) . .
C2 C3 H3A 119.5 . .
C4 C3 H3A 119.5 . .
C3 C4 C5 118.0(5) . .
C3 C4 C7 118.2(6) . .
C5 C4 C7 123.7(6) . .
C6 C5 C4 120.8(5) . .
C6 C5 H5A 119.6 . .
C4 C5 H5A 119.6 . .
C1 C6 C5 118.8(5) . .
C1 C6 H6A 120.6 . .
C5 C6 H6A 120.6 . .
C7 C7 C4 128.0(10) 3_765 .
C7 C7 H7A 116.0 3_765 .
C4 C7 H7A 116.0 . .

loop_
_geom_bond_atom_site_label_1
_geom_bond_atom_site_label_2
_geom_bond_distance
_geom_bond_site_symmetry_2
Cd1 Cl1 2.5408(13) 3_655
Cd1 Cl1 2.5408(13) .
Cd1 Cl2 2.6605(11) 4_566
Cd1 Cl2 2.6605(11) 2_644
Cd1 Cl2 2.6616(11) .
Cd1 Cl2 2.6616(11) 3_655
Cl2 Cd1 2.6605(11) 2_654
N1 C1 1.459(7) .
N1 H1A 0.8900 .
N1 H1B 0.8900 .
N1 H1C 0.8900 .
C1 C2 1.364(7) .
C1 C6 1.367(7) .
C2 C3 1.372(7) .
C2 H2B 0.9300 .
C3 C4 1.374(9) .
C3 H3A 0.9300 .
C4 C5 1.409(9) .
C4 C7 1.491(10) .
C5 C6 1.381(7) .
C5 H5A 0.9300 .
C6 H6A 0.9300 .
C7 C7 1.253(14) 3_765
C7 H7A 0.9300 .

loop_
_geom_hbond_atom_site_label_D
_geom_hbond_atom_site_label_H
_geom_hbond_atom_site_label_A
_geom_hbond_distance_DH
_geom_hbond_distance_HA
_geom_hbond_distance_DA
_geom_hbond_angle_DHA
_geom_hbond_site_symmetry_A
N1 H1A Cl2 0.89 2.38 3.252(5) 168.1 .
N1 H1B Cl1 0.89 2.30 3.139(4) 157.3 3_665
N1 H1C Cl1 0.89 2.36 3.203(5) 157.4 2_655
